data_7230208
loop_
_publ_author_name
'Nugraha, Yuda Prasetya'
'Uekusa, Hidehiro'

_publ_section_title
;
 Suppressed hydration in metoclopramide hydrochloride by salt
 cocrystallisation
;
_journal_issue 19
_journal_name_full CrystEngComm
_journal_page_first 2653
_journal_paper_doi 10.1039/C8CE00129D
_journal_volume 20
_journal_year 2018
_chemical_formula_moiety 'C14 H23 Cl N3 O2, Cl'
_chemical_formula_sum 'C14 H23 Cl2 N3 O2'
_chemical_formula_weight 336.25
_chemical_melting_point 460
_chemical_name_common 'Metoclopramide HCl anhydrate'
_chemical_name_systematic '4-Amino-5-chloro-N-((2-diethylamino)-ethyl)-2-methoxybenzamide hydrochloride monohydrate'
_space_group_crystal_system orthorhombic
_space_group_IT_number 61
_space_group_name_Hall '-P 2ac 2ab'
_space_group_name_H-M_alt 'P b c a'
_symmetry_space_group_name_Hall '-P 2ac 2ab'
_symmetry_space_group_name_H-M 'P b c a'
_atom_sites_solution_hydrogens geom
_audit_creation_method SHELXL-2017/1
_audit_update_record
;
2017-11-14 deposited with the CCDC.
2018-02-28 downloaded from the CCDC.
;
_cell_angle_alpha 90
_cell_angle_beta 90
_cell_angle_gamma 90
_cell_formula_units_Z 8
_cell_length_a 14.6866(4)
_cell_length_b 7.0245(2)
_cell_length_c 33.0316(9)
_cell_measurement_reflns_used 36288
_cell_measurement_temperature 173(2)
_cell_measurement_theta_max 68.165
_cell_measurement_theta_min 4.028
_cell_volume 3407.74(16)
_computing_cell_refinement 'RAPID-AUTO (Rigaku, 2009)'
_computing_data_collection 'RAPID-AUTO (Rigaku, 2009)'
_computing_data_reduction 'RAPID-AUTO (Rigaku, 2009)'
_computing_molecular_graphics 'ORTEP-3 (Farrugia, 2008)'
_computing_structure_refinement 'SHELXL-2017/1 (Sheldrick, 2015)'
_computing_structure_solution 'SHELXT 2014/5 (Sheldrick, 2015)'
_diffrn_ambient_temperature 173(2)
_diffrn_detector_area_resol_mean 10.0
_diffrn_measured_fraction_theta_full 0.993
_diffrn_measured_fraction_theta_max 0.993
_diffrn_measurement_device_type 'RIGAKU R-AXIS RAPID2'
_diffrn_measurement_method \w-scan
_diffrn_radiation_type CuK\a
_diffrn_radiation_wavelength 1.54186
_diffrn_reflns_av_R_equivalents 0.1327
_diffrn_reflns_av_unetI/netI 0.0826
_diffrn_reflns_Laue_measured_fraction_full 0.993
_diffrn_reflns_Laue_measured_fraction_max 0.993
_diffrn_reflns_limit_h_max 17
_diffrn_reflns_limit_h_min -17
_diffrn_reflns_limit_k_max 7
_diffrn_reflns_limit_k_min -8
_diffrn_reflns_limit_l_max 39
_diffrn_reflns_limit_l_min -39
_diffrn_reflns_number 36288
_diffrn_reflns_point_group_measured_fraction_full 0.993
_diffrn_reflns_point_group_measured_fraction_max 0.993
_diffrn_reflns_theta_full 67.686
_diffrn_reflns_theta_max 68.165
_diffrn_reflns_theta_min 4.028
_diffrn_source 'rotating anode X-ray'
_exptl_absorpt_coefficient_mu 3.493
_exptl_absorpt_correction_T_max 0.902
_exptl_absorpt_correction_T_min 0.644
_exptl_absorpt_correction_type multi-scan
_exptl_absorpt_process_details 'abscor, T. Higashi RIGAKU'
_exptl_crystal_colour colorless
_exptl_crystal_density_diffrn 1.311
_exptl_crystal_description needle
_exptl_crystal_F_000 1424
_exptl_crystal_recrystallization_method 'From the Melt'
_exptl_crystal_size_max 0.159
_exptl_crystal_size_mid 0.040
_exptl_crystal_size_min 0.030
_refine_diff_density_max 0.729
_refine_diff_density_min -0.381
_refine_diff_density_rms 0.081
_refine_ls_extinction_method none
_refine_ls_goodness_of_fit_ref 0.980
_refine_ls_hydrogen_treatment constr
_refine_ls_matrix_type full
_refine_ls_number_parameters 193
_refine_ls_number_reflns 3100
_refine_ls_number_restraints 0
_refine_ls_restrained_S_all 0.980
_refine_ls_R_factor_all 0.1485
_refine_ls_R_factor_gt 0.0819
_refine_ls_shift/su_max 0.000
_refine_ls_shift/su_mean 0.000
_refine_ls_structure_factor_coef Fsqd
_refine_ls_weighting_details 'w=1/[\s^2^(Fo^2^)+(0.1287P)^2^] where P=(Fo^2^+2Fc^2^)/3'
_refine_ls_weighting_scheme calc
_refine_ls_wR_factor_gt 0.1996
_refine_ls_wR_factor_ref 0.2502
_reflns_Friedel_coverage 0.000
_reflns_number_gt 1526
_reflns_number_total 3100
_reflns_threshold_expression 'I > 2\s(I)'
_cod_data_source_file c8ce00129d2.cif
_cod_data_source_block shelx_CCDC1
_cod_depositor_comments 'Adding full bibliography for 7230206--7230208.cif.'
_cod_database_code 7230208
_shelx_shelxl_version_number 2017/1
_shelx_space_group_comment
; 
The symmetry employed for this shelxl refinement is uniquely defined 
by the following loop, which should always be used as a source of 
symmetry information in preference to the above space-group names. 
They are only intended as comments. 
;
_shelx_estimated_absorpt_t_min 0.607
_shelx_estimated_absorpt_t_max 0.902

loop_
_space_group_symop_operation_xyz
'x, y, z'
'-x+1/2, -y, z+1/2'
'x+1/2, -y+1/2, -z'
'-x, y+1/2, -z+1/2'
'-x, -y, -z'
'x-1/2, y, -z-1/2'
'-x-1/2, y-1/2, z'
'x, -y-1/2, z-1/2'

loop_
_atom_site_label
_atom_site_type_symbol
_atom_site_fract_x
_atom_site_fract_y
_atom_site_fract_z
_atom_site_U_iso_or_equiv
_atom_site_adp_type
_atom_site_occupancy
_atom_site_site_symmetry_order
_atom_site_calc_flag
_atom_site_refinement_flags_posn
_atom_site_refinement_flags_adp
Cl1 Cl 0.30062(9) 0.6489(2) 0.59075(4) 0.0615(5) Uani 1 1 d . .
C1 C 0.1517(4) 0.7010(7) 0.54242(17) 0.0493(13) Uani 1 1 d . .
O1 O 0.1273(2) 0.8512(5) 0.43621(11) 0.0514(10) Uani 1 1 d . .
N1 N 0.1001(3) 0.6491(6) 0.57457(14) 0.0591(13) Uani 1 1 d . .
H1A H 0.040433 0.645669 0.572382 0.071 Uiso 1 1 calc R U
H1B H 0.126313 0.618707 0.597648 0.071 Uiso 1 1 calc R U
Cl2 Cl 0.41032(10) 1.3641(2) 0.31051(5) 0.0651(5) Uani 1 1 d . .
C2 C 0.2476(3) 0.7050(8) 0.54501(16) 0.0476(14) Uani 1 1 d . .
O2 O 0.4088(2) 0.8335(5) 0.44591(11) 0.0625(12) Uani 1 1 d . .
N2 N 0.2900(3) 0.9183(7) 0.40672(13) 0.0535(12) Uani 1 1 d . .
H2 H 0.230424 0.917148 0.403708 0.064 Uiso 1 1 calc R U
N3 N 0.4195(3) 0.9194(6) 0.30883(12) 0.0520(12) Uani 1 1 d . .
H3 H 0.420725 1.061745 0.308379 0.062 Uiso 1 1 calc R U
C3 C 0.2997(3) 0.7509(7) 0.51197(16) 0.0480(14) Uani 1 1 d . .
H3A H 0.364118 0.748526 0.514537 0.058 Uiso 1 1 calc R U
C7 C 0.0291(3) 0.8584(8) 0.43210(18) 0.0590(16) Uani 1 1 d . .
H7A H 0.013175 0.890444 0.404108 0.088 Uiso 1 1 calc R U
H7B H 0.004506 0.955590 0.450373 0.088 Uiso 1 1 calc R U
H7C H 0.003158 0.734083 0.439061 0.088 Uiso 1 1 calc R U
C6 C 0.1136(4) 0.7498(7) 0.50565(15) 0.0466(13) Uani 1 1 d . .
H6 H 0.049129 0.748015 0.503098 0.056 Uiso 1 1 calc R U
C5 C 0.1647(4) 0.8005(7) 0.47271(16) 0.0475(13) Uani 1 1 d . .
C4 C 0.2617(3) 0.8011(7) 0.47466(17) 0.0452(13) Uani 1 1 d . .
C8 C 0.3259(4) 0.8510(7) 0.44144(17) 0.0478(13) Uani 1 1 d . .
C9 C 0.3462(4) 0.9928(8) 0.37402(15) 0.0567(15) Uani 1 1 d . .
H9A H 0.409008 1.012478 0.384021 0.068 Uiso 1 1 calc R U
H9B H 0.321932 1.117664 0.365268 0.068 Uiso 1 1 calc R U
C10 C 0.3480(4) 0.8596(7) 0.33853(17) 0.0586(16) Uani 1 1 d . .
H10A H 0.360938 0.728738 0.348040 0.070 Uiso 1 1 calc R U
H10B H 0.287748 0.859292 0.325130 0.070 Uiso 1 1 calc R U
C11 C 0.5123(4) 0.8512(9) 0.3232(2) 0.0735(19) Uani 1 1 d . .
H11A H 0.512422 0.849522 0.353138 0.088 Uiso 1 1 calc R U
H11B H 0.521122 0.718557 0.313819 0.088 Uiso 1 1 calc R U
C12 C 0.5895(4) 0.9652(10) 0.30937(18) 0.084(2) Uani 1 1 d . .
H12A H 0.645989 0.912945 0.320616 0.126 Uiso 1 1 calc R U
H12B H 0.581930 1.096975 0.318511 0.126 Uiso 1 1 calc R U
H12C H 0.592435 0.962135 0.279740 0.126 Uiso 1 1 calc R U
C13 C 0.4020(5) 0.8538(9) 0.26733(18) 0.0691(19) Uani 1 1 d . .
H13A H 0.386353 0.716736 0.268082 0.083 Uiso 1 1 calc R U
H13B H 0.458539 0.867630 0.251279 0.083 Uiso 1 1 calc R U
C14 C 0.3268(4) 0.9596(11) 0.24642(18) 0.079(2) Uani 1 1 d . .
H14A H 0.323806 0.920008 0.217999 0.119 Uiso 1 1 calc R U
H14B H 0.338667 1.096697 0.247861 0.119 Uiso 1 1 calc R U
H14C H 0.268713 0.931181 0.259731 0.119 Uiso 1 1 calc R U

loop_
_atom_site_aniso_label
_atom_site_aniso_U_11
_atom_site_aniso_U_22
_atom_site_aniso_U_33
_atom_site_aniso_U_23
_atom_site_aniso_U_13
_atom_site_aniso_U_12
Cl1 0.0516(9) 0.0697(11) 0.0633(10) 0.0043(7) -0.0031(7) -0.0011(7)
C1 0.043(3) 0.048(4) 0.057(3) 0.002(3) 0.001(3) -0.002(3)
O1 0.040(2) 0.056(2) 0.058(2) 0.0034(18) -0.0008(17) 0.0041(17)
N1 0.048(3) 0.073(4) 0.057(3) 0.013(2) 0.002(2) -0.004(2)
Cl2 0.0747(11) 0.0454(9) 0.0752(11) 0.0011(7) 0.0132(8) -0.0041(7)
C2 0.045(3) 0.051(4) 0.047(3) 0.003(3) -0.001(3) 0.000(3)
O2 0.042(2) 0.076(3) 0.069(3) 0.005(2) 0.0047(19) 0.0035(19)
N2 0.047(3) 0.056(3) 0.057(3) 0.004(2) 0.005(2) -0.005(2)
N3 0.053(3) 0.044(3) 0.059(3) -0.001(2) 0.004(2) 0.002(2)
C3 0.039(3) 0.042(3) 0.063(4) -0.006(3) -0.005(3) 0.002(2)
C7 0.035(3) 0.068(4) 0.074(4) -0.001(3) -0.007(3) 0.003(3)
C6 0.041(3) 0.045(3) 0.054(3) 0.000(3) 0.003(3) 0.004(2)
C5 0.059(3) 0.037(3) 0.047(3) 0.000(3) -0.002(3) 0.004(3)
C4 0.035(3) 0.039(3) 0.061(4) 0.000(3) 0.002(3) 0.001(2)
C8 0.053(3) 0.034(3) 0.056(4) -0.001(3) 0.002(3) 0.001(3)
C9 0.061(4) 0.051(4) 0.058(4) 0.004(3) 0.012(3) 0.002(3)
C10 0.059(4) 0.048(4) 0.069(4) 0.001(3) 0.020(3) -0.008(3)
C11 0.055(4) 0.080(5) 0.085(5) -0.001(4) 0.009(3) 0.004(4)
C12 0.064(4) 0.091(6) 0.097(5) 0.001(4) -0.001(4) -0.003(4)
C13 0.094(5) 0.053(4) 0.061(4) -0.004(3) 0.004(4) -0.004(4)
C14 0.077(5) 0.085(5) 0.076(5) -0.012(4) -0.018(4) 0.013(4)

loop_
_atom_type_symbol
_atom_type_description
_atom_type_scat_dispersion_real
_atom_type_scat_dispersion_imag
_atom_type_scat_source
C C 0.0181 0.0091 'International Tables Vol C Tables 4.2.6.8 and 6.1.1.4'
H H 0.0000 0.0000 'International Tables Vol C Tables 4.2.6.8 and 6.1.1.4'
Cl Cl 0.3639 0.7018 'International Tables Vol C Tables 4.2.6.8 and 6.1.1.4'
N N 0.0311 0.0180 'International Tables Vol C Tables 4.2.6.8 and 6.1.1.4'
O O 0.0492 0.0322 'International Tables Vol C Tables 4.2.6.8 and 6.1.1.4'

loop_
_geom_angle_atom_site_label_1
_geom_angle_atom_site_label_2
_geom_angle_atom_site_label_3
_geom_angle
N1 C1 C6 122.0(5)
N1 C1 C2 121.1(5)
C6 C1 C2 117.0(5)
C5 O1 C7 119.3(4)
C1 N1 H1A 120.0
C1 N1 H1B 120.0
H1A N1 H1B 120.0
C3 C2 C1 120.9(5)
C3 C2 Cl1 119.6(4)
C1 C2 Cl1 119.6(4)
C8 N2 C9 122.3(5)
C8 N2 H2 118.8
C9 N2 H2 118.8
C13 N3 C10 113.7(5)
C13 N3 C11 110.4(5)
C10 N3 C11 109.6(4)
C13 N3 H3 107.7
C10 N3 H3 107.7
C11 N3 H3 107.7
C2 C3 C4 122.6(5)
C2 C3 H3A 118.7
C4 C3 H3A 118.7
O1 C7 H7A 109.5
O1 C7 H7B 109.5
H7A C7 H7B 109.5
O1 C7 H7C 109.5
H7A C7 H7C 109.5
H7B C7 H7C 109.5
C5 C6 C1 122.8(5)
C5 C6 H6 118.6
C1 C6 H6 118.6
C6 C5 O1 123.1(5)
C6 C5 C4 120.8(5)
O1 C5 C4 116.0(5)
C3 C4 C5 116.0(5)
C3 C4 C8 117.2(5)
C5 C4 C8 126.9(5)
O2 C8 N2 121.6(5)
O2 C8 C4 120.9(5)
N2 C8 C4 117.5(5)
N2 C9 C10 111.5(4)
N2 C9 H9A 109.3
C10 C9 H9A 109.3
N2 C9 H9B 109.3
C10 C9 H9B 109.3
H9A C9 H9B 108.0
N3 C10 C9 110.5(4)
N3 C10 H10A 109.5
C9 C10 H10A 109.5
N3 C10 H10B 109.5
C9 C10 H10B 109.5
H10A C10 H10B 108.1
C12 C11 N3 115.2(5)
C12 C11 H11A 108.5
N3 C11 H11A 108.5
C12 C11 H11B 108.5
N3 C11 H11B 108.5
H11A C11 H11B 107.5
C11 C12 H12A 109.5
C11 C12 H12B 109.5
H12A C12 H12B 109.5
C11 C12 H12C 109.5
H12A C12 H12C 109.5
H12B C12 H12C 109.5
N3 C13 C14 113.8(5)
N3 C13 H13A 108.8
C14 C13 H13A 108.8
N3 C13 H13B 108.8
C14 C13 H13B 108.8
H13A C13 H13B 107.7
C13 C14 H14A 109.5
C13 C14 H14B 109.5
H14A C14 H14B 109.5
C13 C14 H14C 109.5
H14A C14 H14C 109.5
H14B C14 H14C 109.5

loop_
_geom_bond_atom_site_label_1
_geom_bond_atom_site_label_2
_geom_bond_distance
Cl1 C2 1.745(5)
C1 N1 1.355(6)
C1 C6 1.381(7)
C1 C2 1.411(7)
O1 C5 1.372(6)
O1 C7 1.450(5)
N1 H1A 0.8800
N1 H1B 0.8800
C2 C3 1.372(7)
O2 C8 1.232(6)
N2 C8 1.348(6)
N2 C9 1.457(6)
N2 H2 0.8800
N3 C13 1.469(6)
N3 C10 1.496(6)
N3 C11 1.521(7)
N3 H3 1.0000
C3 C4 1.398(7)
C3 H3A 0.9500
C7 H7A 0.9800
C7 H7B 0.9800
C7 H7C 0.9800
C6 C5 1.369(7)
C6 H6 0.9500
C5 C4 1.427(7)
C4 C8 1.488(7)
C9 C10 1.500(6)
C9 H9A 0.9900
C9 H9B 0.9900
C10 H10A 0.9900
C10 H10B 0.9900
C11 C12 1.461(8)
C11 H11A 0.9900
C11 H11B 0.9900
C12 H12A 0.9800
C12 H12B 0.9800
C12 H12C 0.9800
C13 C14 1.500(8)
C13 H13A 0.9900
C13 H13B 0.9900
C14 H14A 0.9800
C14 H14B 0.9800
C14 H14C 0.9800

loop_
_geom_hbond_atom_site_label_D
_geom_hbond_atom_site_label_H
_geom_hbond_atom_site_label_A
_geom_hbond_distance_DH
_geom_hbond_distance_HA
_geom_hbond_distance_DA
_geom_hbond_angle_DHA
_geom_hbond_site_symmetry_A
_geom_hbond_publ_flag
N1 H1B Cl1 0.88 2.58 2.993(4) 109.7 . yes
N1 H1A O2 0.88 2.03 2.893(5) 166.1 3_466 yes
N2 H2 O1 0.88 1.91 2.622(5) 136.5 . yes
C3 H3A O2 0.95 2.43 2.768(6) 100.4 . yes
C9 H9A O2 0.99 2.40 2.782(6) 102.1 . yes
N3 H3 Cl2 1.00 2.13 3.127(5) 174.1 . yes
C9 H9B Cl2 0.99 2.82 3.478(5) 124.5 . yes
C13 H13B Cl2 0.99 2.81 3.770(7) 164.6 4_645 yes

loop_
_geom_torsion_atom_site_label_1
_geom_torsion_atom_site_label_2
_geom_torsion_atom_site_label_3
_geom_torsion_atom_site_label_4
_geom_torsion
N1 C1 C2 C3 177.6(5)
C6 C1 C2 C3 -1.6(8)
N1 C1 C2 Cl1 -1.9(7)
C6 C1 C2 Cl1 179.0(4)
C1 C2 C3 C4 1.9(8)
Cl1 C2 C3 C4 -178.7(4)
N1 C1 C6 C5 -179.2(5)
C2 C1 C6 C5 -0.1(8)
C1 C6 C5 O1 -179.3(5)
C1 C6 C5 C4 1.5(8)
C7 O1 C5 C6 2.2(7)
C7 O1 C5 C4 -178.5(4)
C2 C3 C4 C5 -0.5(8)
C2 C3 C4 C8 179.0(5)
C6 C5 C4 C3 -1.2(7)
O1 C5 C4 C3 179.5(4)
C6 C5 C4 C8 179.4(5)
O1 C5 C4 C8 0.1(7)
C9 N2 C8 O2 -6.5(8)
C9 N2 C8 C4 172.6(5)
C3 C4 C8 O2 5.7(8)
C5 C4 C8 O2 -174.9(5)
C3 C4 C8 N2 -173.3(5)
C5 C4 C8 N2 6.0(8)
C8 N2 C9 C10 108.0(6)
C13 N3 C10 C9 -155.6(5)
C11 N3 C10 C9 80.3(6)
N2 C9 C10 N3 -169.1(4)
C13 N3 C11 C12 81.1(6)
C10 N3 C11 C12 -153.0(5)
C10 N3 C13 C14 73.6(7)
C11 N3 C13 C14 -162.8(5)
